data_7123725
loop_
_publ_author_name
'you, yong'
'Lu, Wen-Ya'
'Xie, Ke-Xin'
'Zhao, Jian-Qiang'
'Wang, Zhen-Hua'
'Yuan, Weicheng'

_publ_section_title
;
 Enantioselective Synthesis of Isoquinoline-1,3(2H,4H)-dione Derivatives
 via Chiral Phosphoric Acid Catalyzed aza-Friedel&#x2212;Crafts Reaction
;
_journal_name_full 'Chemical Communications'
_journal_paper_doi 10.1039/C9CC04057A
_journal_year 2019
_chemical_absolute_configuration ad
_chemical_formula_moiety 'C23 H17 N3 O2'
_chemical_formula_sum 'C23 H17 N3 O2'
_chemical_formula_weight 367.39
_space_group_crystal_system orthorhombic
_space_group_IT_number 19
_space_group_name_Hall 'P 2ac 2ab'
_space_group_name_H-M_alt 'P 21 21 21'
_symmetry_space_group_name_Hall 'P 2ac 2ab'
_symmetry_space_group_name_H-M 'P 21 21 21'
_atom_sites_solution_hydrogens mixed
_atom_sites_solution_primary direct
_audit_creation_date 2019-02-27
_audit_creation_method
;
Olex2 1.2
(compiled 2018.05.29 svn.r3508 for OlexSys, GUI svn.r5506)
;
_audit_update_record
;
2019-05-22 deposited with the CCDC.    2019-06-25 downloaded from the CCDC.
;
_cell_angle_alpha 90
_cell_angle_beta 90
_cell_angle_gamma 90
_cell_formula_units_Z 4
_cell_length_a 8.05116(14)
_cell_length_b 10.41903(19)
_cell_length_c 21.8099(4)
_cell_measurement_reflns_used 5985
_cell_measurement_temperature 293(2)
_cell_measurement_theta_max 70.9810
_cell_measurement_theta_min 4.0420
_cell_volume 1829.53(6)
_computing_cell_refinement
;
CrysAlisPro, Agilent Technologies,
Version 1.171.37.35 (release 13-08-2014 CrysAlis171 .NET)
(compiled Aug 13 2014,18:06:01)
;
_computing_data_collection
;
CrysAlisPro, Agilent Technologies,
Version 1.171.37.35 (release 13-08-2014 CrysAlis171 .NET)
(compiled Aug 13 2014,18:06:01)
;
_computing_data_reduction
;
CrysAlisPro, Agilent Technologies,
Version 1.171.37.35 (release 13-08-2014 CrysAlis171 .NET)
(compiled Aug 13 2014,18:06:01)
;
_computing_molecular_graphics 'Olex2 (Dolomanov et al., 2009)'
_computing_publication_material 'Olex2 (Dolomanov et al., 2009)'
_computing_structure_refinement 'ShelXL (Sheldrick, 2015)'
_computing_structure_solution 'ShelXS (Sheldrick, 2008)'
_diffrn_ambient_temperature 293(2)
_diffrn_detector 'CCD plate'
_diffrn_detector_area_resol_mean 16.2312
_diffrn_detector_type Eos
_diffrn_measured_fraction_theta_full 1.000
_diffrn_measured_fraction_theta_max 0.996
_diffrn_measurement_details
;
#__ type_ start__ end____ width___ exp.time_
  1 omega  -49.00   37.00   1.0000    2.5000
omega____ theta____ kappa____ phi______ frames
    -      -33.5000   37.0000 -180.0000 86

#__ type_ start__ end____ width___ exp.time_
  2 omega -106.00    4.00   1.0000    2.5000
omega____ theta____ kappa____ phi______ frames
    -      -33.5000  -19.0000   60.0000 110

#__ type_ start__ end____ width___ exp.time_
  3 omega  -34.00   59.00   1.0000    2.5000
omega____ theta____ kappa____ phi______ frames
    -       36.4734  -37.0000    0.0000 93

#__ type_ start__ end____ width___ exp.time_
  4 omega   -1.00  107.00   1.0000    2.5000
omega____ theta____ kappa____ phi______ frames
    -       36.4734   19.0000   60.0000 108

#__ type_ start__ end____ width___ exp.time_
  5 omega   17.00   49.00   1.0000    2.5000
omega____ theta____ kappa____ phi______ frames
    -       36.4734 -122.0000  101.0000 32

#__ type_ start__ end____ width___ exp.time_
  6 omega   50.00  111.00   1.0000    2.5000
omega____ theta____ kappa____ phi______ frames
    -       36.4734 -157.0000   35.0000 61

#__ type_ start__ end____ width___ exp.time_
  7 omega   11.00   38.00   1.0000    2.5000
omega____ theta____ kappa____ phi______ frames
    -       36.4734  -19.0000 -150.0000 27

#__ type_ start__ end____ width___ exp.time_
  8 omega   12.00   46.00   1.0000    2.5000
omega____ theta____ kappa____ phi______ frames
    -       36.4734  -57.0000  -60.0000 34

#__ type_ start__ end____ width___ exp.time_
  9 omega   11.00   65.00   1.0000    2.5000
omega____ theta____ kappa____ phi______ frames
    -       36.4734  -99.0000  150.0000 54

#__ type_ start__ end____ width___ exp.time_
 10 omega   45.00   72.00   1.0000    2.5000
omega____ theta____ kappa____ phi______ frames
    -       36.4734   57.0000 -120.0000 27

#__ type_ start__ end____ width___ exp.time_
 11 omega    1.00   59.00   1.0000    2.5000
omega____ theta____ kappa____ phi______ frames
    -       36.4734  -99.0000 -120.0000 58

#__ type_ start__ end____ width___ exp.time_
 12 omega  -27.00    4.00   1.0000    2.5000
omega____ theta____ kappa____ phi______ frames
    -       36.4734  -19.0000 -150.0000 31

#__ type_ start__ end____ width___ exp.time_
 13 omega   81.00  110.00   1.0000    2.5000
omega____ theta____ kappa____ phi______ frames
    -       36.4734  178.0000  150.0000 29

#__ type_ start__ end____ width___ exp.time_
 14 omega   46.00   73.00   1.0000    2.5000
omega____ theta____ kappa____ phi______ frames
    -       36.4734   57.0000  -30.0000 27

#__ type_ start__ end____ width___ exp.time_
 15 omega   36.00  118.00   1.0000   22.5000
omega____ theta____ kappa____ phi______ frames
    -      108.0000 -119.0000 -169.0000 82

#__ type_ start__ end____ width___ exp.time_
 16 omega   41.00   82.00   1.0000   22.5000
omega____ theta____ kappa____ phi______ frames
    -      108.0000  -30.0000 -120.0000 41

#__ type_ start__ end____ width___ exp.time_
 17 omega   40.00   89.00   1.0000   22.5000
omega____ theta____ kappa____ phi______ frames
    -      108.0000  -30.0000  120.0000 49

#__ type_ start__ end____ width___ exp.time_
 18 omega   63.00   90.00   1.0000   22.5000
omega____ theta____ kappa____ phi______ frames
    -      108.0000  -30.0000    0.0000 27

#__ type_ start__ end____ width___ exp.time_
 19 omega   93.00  154.00   1.0000   22.5000
omega____ theta____ kappa____ phi______ frames
    -      108.0000   61.0000    0.0000 61

#__ type_ start__ end____ width___ exp.time_
 20 omega   37.00   68.00   1.0000   22.5000
omega____ theta____ kappa____ phi______ frames
    -      108.0000  -30.0000   60.0000 31

#__ type_ start__ end____ width___ exp.time_
 21 omega   42.00   67.00   1.0000   22.5000
omega____ theta____ kappa____ phi______ frames
    -      108.0000 -111.0000 -150.0000 25

#__ type_ start__ end____ width___ exp.time_
 22 omega   47.00   97.00   1.0000   22.5000
omega____ theta____ kappa____ phi______ frames
    -      108.0000  -45.0000  -30.0000 50

#__ type_ start__ end____ width___ exp.time_
 23 omega   95.00  177.00   1.0000   22.5000
omega____ theta____ kappa____ phi______ frames
    -      108.0000   45.0000  -60.0000 82

#__ type_ start__ end____ width___ exp.time_
 24 omega   47.00   92.00   1.0000   22.5000
omega____ theta____ kappa____ phi______ frames
    -      108.0000  -94.0000 -150.0000 45

#__ type_ start__ end____ width___ exp.time_
 25 omega   87.00  132.00   1.0000   22.5000
omega____ theta____ kappa____ phi______ frames
    -      108.0000  -77.0000    0.0000 45

#__ type_ start__ end____ width___ exp.time_
 26 omega   48.00  108.00   1.0000   22.5000
omega____ theta____ kappa____ phi______ frames
    -      108.0000  -94.0000    0.0000 60

#__ type_ start__ end____ width___ exp.time_
 27 omega   44.00  107.00   1.0000   22.5000
omega____ theta____ kappa____ phi______ frames
    -      108.0000  -94.0000  -90.0000 63

#__ type_ start__ end____ width___ exp.time_
 28 omega   42.00   88.00   1.0000   22.5000
omega____ theta____ kappa____ phi______ frames
    -      108.0000  -30.0000 -180.0000 46

#__ type_ start__ end____ width___ exp.time_
 29 omega   79.00  107.00   1.0000   22.5000
omega____ theta____ kappa____ phi______ frames
    -      108.0000  -94.0000  -60.0000 28

#__ type_ start__ end____ width___ exp.time_
 30 omega   55.00   83.00   1.0000   22.5000
omega____ theta____ kappa____ phi______ frames
    -      108.0000  -30.0000  150.0000 28

#__ type_ start__ end____ width___ exp.time_
 31 omega   50.00   90.00   1.0000   22.5000
omega____ theta____ kappa____ phi______ frames
    -      108.0000  -30.0000  -90.0000 40

#__ type_ start__ end____ width___ exp.time_
 32 omega   42.00   90.00   1.0000   22.5000
omega____ theta____ kappa____ phi______ frames
    -      108.0000  -45.0000 -120.0000 48

#__ type_ start__ end____ width___ exp.time_
 33 omega   41.00  132.00   1.0000   22.5000
omega____ theta____ kappa____ phi______ frames
    -      108.0000  -15.0000  -60.0000 91
;
_diffrn_measurement_device 'four-circle diffractometer'
_diffrn_measurement_device_type 'Xcalibur, Eos, Gemini'
_diffrn_measurement_method '\w scans'
_diffrn_orient_matrix_UB_11 0.1507779000
_diffrn_orient_matrix_UB_12 0.0237304000
_diffrn_orient_matrix_UB_13 0.0419610000
_diffrn_orient_matrix_UB_21 -0.1160997000
_diffrn_orient_matrix_UB_22 0.0070002000
_diffrn_orient_matrix_UB_23 0.0560268000
_diffrn_orient_matrix_UB_31 0.0189010000
_diffrn_orient_matrix_UB_32 -0.1458525000
_diffrn_orient_matrix_UB_33 0.0095145000
_diffrn_radiation_monochromator graphite
_diffrn_radiation_probe x-ray
_diffrn_radiation_type CuK\a
_diffrn_radiation_wavelength 1.54184
_diffrn_reflns_av_R_equivalents 0.0393
_diffrn_reflns_av_unetI/netI 0.0296
_diffrn_reflns_Laue_measured_fraction_full 1.000
_diffrn_reflns_Laue_measured_fraction_max 0.996
_diffrn_reflns_limit_h_max 9
_diffrn_reflns_limit_h_min -9
_diffrn_reflns_limit_k_max 7
_diffrn_reflns_limit_k_min -12
_diffrn_reflns_limit_l_max 26
_diffrn_reflns_limit_l_min -25
_diffrn_reflns_number 13473
_diffrn_reflns_point_group_measured_fraction_full 1.000
_diffrn_reflns_point_group_measured_fraction_max 0.991
_diffrn_reflns_theta_full 67.684
_diffrn_reflns_theta_max 70.919
_diffrn_reflns_theta_min 4.054
_diffrn_source 'Enhance (Cu) X-ray Source'
_exptl_absorpt_coefficient_mu 0.701
_exptl_absorpt_correction_T_max 1.00000
_exptl_absorpt_correction_T_min 0.69935
_exptl_absorpt_correction_type multi-scan
_exptl_absorpt_process_details
;
CrysAlisPro, Agilent Technologies,
Version 1.171.37.35 (release 13-08-2014 CrysAlis171 .NET)
(compiled Aug 13 2014,18:06:01)
Empirical absorption correction using spherical harmonics,
 implemented in SCALE3 ABSPACK scaling algorithm.
;
_exptl_crystal_colour colourless
_exptl_crystal_colour_primary colourless
_exptl_crystal_density_diffrn 1.334
_exptl_crystal_description prism
_exptl_crystal_F_000 768
_exptl_crystal_size_max 0.15
_exptl_crystal_size_mid 0.12
_exptl_crystal_size_min 0.09
_refine_diff_density_max 0.164
_refine_diff_density_min -0.168
_refine_diff_density_rms 0.038
_refine_ls_abs_structure_details
;
 Flack x determined using 1327 quotients [(I+)-(I-)]/[(I+)+(I-)]
 (Parsons, Flack and Wagner, Acta Cryst. B69 (2013) 249-259).
;
_refine_ls_abs_structure_Flack -0.06(13)
_refine_ls_extinction_method none
_refine_ls_goodness_of_fit_ref 1.032
_refine_ls_hydrogen_treatment mixed
_refine_ls_matrix_type full
_refine_ls_number_parameters 265
_refine_ls_number_reflns 3496
_refine_ls_number_restraints 0
_refine_ls_restrained_S_all 1.032
_refine_ls_R_factor_all 0.0410
_refine_ls_R_factor_gt 0.0378
_refine_ls_shift/su_max 0.000
_refine_ls_shift/su_mean 0.000
_refine_ls_structure_factor_coef Fsqd
_refine_ls_weighting_details 'w=1/[\s^2^(Fo^2^)+(0.0642P)^2^+0.1997P] where P=(Fo^2^+2Fc^2^)/3'
_refine_ls_weighting_scheme calc
_refine_ls_wR_factor_gt 0.0993
_refine_ls_wR_factor_ref 0.1033
_reflns_Friedel_coverage 0.722
_reflns_Friedel_fraction_full 1.000
_reflns_Friedel_fraction_max 0.983
_reflns_number_gt 3303
_reflns_number_total 3496
_reflns_threshold_expression 'I > 2\s(I)'
_cod_data_source_file c9cc04057a2.cif
_cod_data_source_block 20190237
_cod_database_code 7123725
_shelx_shelxl_version_number 2014/7
_chemical_oxdiff_formula C28H31ON5
_shelx_space_group_comment
;
The symmetry employed for this shelxl refinement is uniquely defined
by the following loop, which should always be used as a source of
symmetry information in preference to the above space-group names.
They are only intended as comments.
;
_shelx_estimated_absorpt_t_max 0.940
_shelx_estimated_absorpt_t_min 0.902
_reflns_odcompleteness_completeness 99.95
_reflns_odcompleteness_iscentric 1
_reflns_odcompleteness_theta 66.97
_olex2_refinement_description
;
1. Fixed Uiso
 At 1.2 times of:
  All C(H) groups
2.a Aromatic/amide H refined with riding coordinates:
 C1(H1), C2(H2), C3(H3), C4(H4), C10(H10), C14(H14), C15(H15), C16(H16),
 C17(H17), C19(H19), C20(H20), C21(H21), C22(H22), C23(H23)
;
_olex2_date_sample_data_collection 1551180331.22
_olex2_submission_special_instructions 'No special instructions were received'

loop_
_space_group_symop_operation_xyz
'x, y, z'
'-x+1/2, -y, z+1/2'
'x+1/2, -y+1/2, -z'
'-x, y+1/2, -z+1/2'

loop_
_atom_site_label
_atom_site_type_symbol
_atom_site_fract_x
_atom_site_fract_y
_atom_site_fract_z
_atom_site_U_iso_or_equiv
_atom_site_adp_type
_atom_site_occupancy
_atom_site_site_symmetry_order
_atom_site_calc_flag
_atom_site_refinement_flags_posn
C1 C 0.6078(4) 0.7756(3) 0.03212(11) 0.0429(6) Uani 1 1 d .
H1 H 0.6792 0.7382 0.0038 0.051 Uiso 1 1 calc R
C2 C 0.5229(4) 0.8874(3) 0.01878(12) 0.0477(6) Uani 1 1 d .
H2 H 0.5365 0.9256 -0.0194 0.057 Uiso 1 1 calc R
C3 C 0.4174(4) 0.9438(2) 0.06158(13) 0.0443(6) Uani 1 1 d .
H3 H 0.3626 1.0196 0.0517 0.053 Uiso 1 1 calc R
C4 C 0.3927(3) 0.8888(2) 0.11871(11) 0.0359(5) Uani 1 1 d .
H4 H 0.3229 0.9268 0.1474 0.043 Uiso 1 1 calc R
C5 C 0.4753(3) 0.7754(2) 0.13165(10) 0.0308(5) Uani 1 1 d .
C6 C 0.5824(3) 0.7211(2) 0.08944(10) 0.0339(5) Uani 1 1 d .
C7 C 0.6544(3) 0.6027(2) 0.11602(10) 0.0318(5) Uani 1 1 d .
C8 C 0.4657(3) 0.6898(2) 0.18825(10) 0.0290(4) Uani 1 1 d .
C9 C 0.5070(3) 0.7654(2) 0.24742(10) 0.0300(4) Uani 1 1 d .
C10 C 0.1832(3) 0.6128(2) 0.14941(11) 0.0381(5) Uani 1 1 d .
H10 H 0.1946 0.6451 0.1099 0.046 Uiso 1 1 calc R
C11 C 0.2952(3) 0.6300(2) 0.19532(10) 0.0313(4) Uani 1 1 d .
C12 C 0.2292(3) 0.5651(2) 0.24836(11) 0.0334(5) Uani 1 1 d .
C13 C 0.0766(3) 0.5096(2) 0.22971(13) 0.0387(5) Uani 1 1 d .
C14 C -0.0177(3) 0.4330(3) 0.26902(16) 0.0518(7) Uani 1 1 d .
H14 H -0.1156 0.3944 0.2558 0.062 Uiso 1 1 calc R
C15 C 0.0389(4) 0.4165(3) 0.32756(16) 0.0563(8) Uani 1 1 d .
H15 H -0.0218 0.3657 0.3545 0.068 Uiso 1 1 calc R
C16 C 0.1855(4) 0.4740(3) 0.34808(14) 0.0507(7) Uani 1 1 d .
H16 H 0.2190 0.4626 0.3885 0.061 Uiso 1 1 calc R
C17 C 0.2811(3) 0.5476(2) 0.30901(12) 0.0400(5) Uani 1 1 d .
H17 H 0.3790 0.5852 0.3229 0.048 Uiso 1 1 calc R
C18 C 0.6933(3) 0.7596(2) 0.33855(11) 0.0377(5) Uani 1 1 d .
C19 C 0.5849(4) 0.8113(3) 0.38144(12) 0.0461(6) Uani 1 1 d .
H19 H 0.4750 0.8284 0.3711 0.055 Uiso 1 1 calc R
C20 C 0.6430(6) 0.8372(3) 0.44001(14) 0.0616(9) Uani 1 1 d .
H20 H 0.5719 0.8739 0.4687 0.074 Uiso 1 1 calc R
C21 C 0.8038(6) 0.8095(4) 0.45628(15) 0.0708(11) Uani 1 1 d .
H21 H 0.8408 0.8266 0.4958 0.085 Uiso 1 1 calc R
C22 C 0.9105(5) 0.7563(4) 0.41370(16) 0.0661(9) Uani 1 1 d .
H22 H 1.0193 0.7372 0.4247 0.079 Uiso 1 1 calc R
C23 C 0.8558(4) 0.7313(3) 0.35465(14) 0.0502(6) Uani 1 1 d .
H23 H 0.9278 0.6958 0.3260 0.060 Uiso 1 1 calc R
N1 N 0.5928(2) 0.59290(18) 0.17412(9) 0.0312(4) Uani 1 1 d .
H1A H 0.591(4) 0.521(3) 0.1912(15) 0.045(8) Uiso 1 1 d .
N2 N 0.6419(3) 0.7258(2) 0.27822(9) 0.0355(4) Uani 1 1 d .
H2A H 0.704(4) 0.673(3) 0.2577(13) 0.037(7) Uiso 1 1 d .
N3 N 0.0518(3) 0.5417(2) 0.16953(11) 0.0438(5) Uani 1 1 d .
H3A H -0.030(5) 0.521(4) 0.1474(16) 0.058(10) Uiso 1 1 d .
O1 O 0.7513(2) 0.52651(18) 0.09255(8) 0.0422(4) Uani 1 1 d .
O2 O 0.4135(2) 0.85177(15) 0.26371(8) 0.0395(4) Uani 1 1 d .

loop_
_atom_site_aniso_label
_atom_site_aniso_U_11
_atom_site_aniso_U_22
_atom_site_aniso_U_33
_atom_site_aniso_U_23
_atom_site_aniso_U_13
_atom_site_aniso_U_12
C1 0.0488(14) 0.0464(14) 0.0334(11) 0.0023(10) 0.0046(10) 0.0033(12)
C2 0.0602(16) 0.0491(14) 0.0339(11) 0.0106(11) -0.0007(11) -0.0001(13)
C3 0.0493(14) 0.0372(12) 0.0464(13) 0.0084(10) -0.0072(12) 0.0040(11)
C4 0.0358(11) 0.0315(11) 0.0405(11) 0.0009(9) -0.0008(10) 0.0030(9)
C5 0.0314(10) 0.0283(10) 0.0328(11) 0.0016(8) -0.0025(8) -0.0019(9)
C6 0.0341(11) 0.0340(11) 0.0336(10) -0.0006(9) -0.0020(9) -0.0002(9)
C7 0.0310(11) 0.0316(11) 0.0327(10) -0.0020(9) -0.0029(8) 0.0007(8)
C8 0.0306(10) 0.0251(9) 0.0313(10) 0.0002(8) -0.0013(8) 0.0006(8)
C9 0.0324(10) 0.0253(9) 0.0322(10) 0.0003(8) 0.0008(8) -0.0045(9)
C10 0.0393(12) 0.0362(12) 0.0389(11) -0.0038(10) -0.0039(10) -0.0004(10)
C11 0.0317(11) 0.0256(10) 0.0364(10) -0.0021(8) -0.0009(9) 0.0013(8)
C12 0.0299(10) 0.0290(10) 0.0414(12) 0.0004(9) 0.0017(9) 0.0002(8)
C13 0.0295(11) 0.0348(11) 0.0519(13) -0.0026(10) 0.0009(10) 0.0000(9)
C14 0.0324(12) 0.0430(13) 0.080(2) 0.0009(14) 0.0067(13) -0.0084(11)
C15 0.0428(14) 0.0510(15) 0.075(2) 0.0205(15) 0.0143(14) -0.0058(12)
C16 0.0443(14) 0.0557(16) 0.0522(15) 0.0177(13) 0.0061(12) 0.0030(12)
C17 0.0336(12) 0.0409(12) 0.0454(13) 0.0075(10) 0.0010(10) -0.0026(10)
C18 0.0508(13) 0.0271(10) 0.0353(11) 0.0026(9) -0.0086(10) -0.0052(10)
C19 0.0630(17) 0.0382(12) 0.0371(12) 0.0033(10) -0.0025(13) 0.0008(12)
C20 0.101(3) 0.0467(16) 0.0367(13) 0.0004(12) 0.0003(16) -0.0021(16)
C21 0.110(3) 0.0581(18) 0.0446(16) 0.0012(14) -0.0309(19) -0.013(2)
C22 0.072(2) 0.068(2) 0.0588(18) 0.0072(16) -0.0304(17) -0.0063(18)
C23 0.0533(15) 0.0476(14) 0.0497(14) 0.0029(12) -0.0134(12) -0.0026(13)
N1 0.0345(10) 0.0243(9) 0.0349(9) 0.0025(7) -0.0012(8) 0.0035(7)
N2 0.0374(10) 0.0359(10) 0.0331(10) -0.0027(8) -0.0026(8) 0.0018(8)
N3 0.0332(11) 0.0448(11) 0.0536(13) -0.0074(10) -0.0096(9) -0.0048(9)
O1 0.0409(9) 0.0439(9) 0.0419(9) -0.0035(8) 0.0044(8) 0.0098(8)
O2 0.0428(9) 0.0319(8) 0.0440(9) -0.0095(7) -0.0044(8) 0.0047(7)

loop_
_atom_type_symbol
_atom_type_description
_atom_type_scat_dispersion_real
_atom_type_scat_dispersion_imag
_atom_type_scat_source
C C 0.0181 0.0091 'International Tables Vol C Tables 4.2.6.8 and 6.1.1.4'
H H 0.0000 0.0000 'International Tables Vol C Tables 4.2.6.8 and 6.1.1.4'
N N 0.0311 0.0180 'International Tables Vol C Tables 4.2.6.8 and 6.1.1.4'
O O 0.0492 0.0322 'International Tables Vol C Tables 4.2.6.8 and 6.1.1.4'

loop_
_geom_angle_atom_site_label_1
_geom_angle_atom_site_label_2
_geom_angle_atom_site_label_3
_geom_angle
C2 C1 H1 121.2
C2 C1 C6 117.5(2)
C6 C1 H1 121.2
C1 C2 H2 119.4
C1 C2 C3 121.1(2)
C3 C2 H2 119.4
C2 C3 H3 119.5
C4 C3 C2 121.0(2)
C4 C3 H3 119.5
C3 C4 H4 121.1
C5 C4 C3 117.8(2)
C5 C4 H4 121.1
C4 C5 C8 129.7(2)
C6 C5 C4 120.9(2)
C6 C5 C8 109.35(19)
C1 C6 C7 129.5(2)
C5 C6 C1 121.6(2)
C5 C6 C7 108.9(2)
N1 C7 C6 106.47(19)
O1 C7 C6 128.7(2)
O1 C7 N1 124.8(2)
C5 C8 C9 111.48(17)
C11 C8 C5 111.66(18)
C11 C8 C9 108.60(18)
N1 C8 C5 101.33(17)
N1 C8 C9 112.00(18)
N1 C8 C11 111.69(17)
N2 C9 C8 115.75(19)
O2 C9 C8 118.9(2)
O2 C9 N2 125.3(2)
C11 C10 H10 124.8
C11 C10 N3 110.4(2)
N3 C10 H10 124.8
C10 C11 C8 125.4(2)
C10 C11 C12 106.6(2)
C12 C11 C8 127.5(2)
C13 C12 C11 106.3(2)
C17 C12 C11 135.2(2)
C17 C12 C13 118.5(2)
C14 C13 C12 121.9(3)
N3 C13 C12 107.6(2)
N3 C13 C14 130.5(3)
C13 C14 H14 121.2
C15 C14 C13 117.7(3)
C15 C14 H14 121.2
C14 C15 H15 119.1
C14 C15 C16 121.8(3)
C16 C15 H15 119.1
C15 C16 H16 119.6
C17 C16 C15 120.8(3)
C17 C16 H16 119.6
C12 C17 H17 120.4
C16 C17 C12 119.2(2)
C16 C17 H17 120.4
C19 C18 N2 122.4(2)
C23 C18 C19 120.3(3)
C23 C18 N2 117.1(3)
C18 C19 H19 120.5
C20 C19 C18 118.9(3)
C20 C19 H19 120.5
C19 C20 H20 119.5
C21 C20 C19 121.0(4)
C21 C20 H20 119.5
C20 C21 H21 120.1
C20 C21 C22 119.8(3)
C22 C21 H21 120.1
C21 C22 H22 119.9
C21 C22 C23 120.2(3)
C23 C22 H22 119.9
C18 C23 H23 120.2
C22 C23 C18 119.7(3)
C22 C23 H23 120.2
C7 N1 C8 113.34(18)
C7 N1 H1A 119(2)
C8 N1 H1A 121(2)
C9 N2 C18 128.4(2)
C9 N2 H2A 114(2)
C18 N2 H2A 118(2)
C10 N3 C13 109.1(2)
C10 N3 H3A 124(3)
C13 N3 H3A 127(3)

loop_
_geom_bond_atom_site_label_1
_geom_bond_atom_site_label_2
_geom_bond_distance
C1 H1 0.9300
C1 C2 1.381(4)
C1 C6 1.388(3)
C2 H2 0.9300
C2 C3 1.392(4)
C3 H3 0.9300
C3 C4 1.386(4)
C4 H4 0.9300
C4 C5 1.385(3)
C5 C6 1.382(3)
C5 C8 1.525(3)
C6 C7 1.481(3)
C7 N1 1.364(3)
C7 O1 1.225(3)
C8 C9 1.548(3)
C8 C11 1.515(3)
C8 N1 1.470(3)
C9 N2 1.343(3)
C9 O2 1.226(3)
C10 H10 0.9300
C10 C11 1.359(3)
C10 N3 1.364(4)
C11 C12 1.441(3)
C12 C13 1.417(3)
C12 C17 1.399(4)
C13 C14 1.396(4)
C13 N3 1.369(4)
C14 H14 0.9300
C14 C15 1.366(5)
C15 H15 0.9300
C15 C16 1.397(5)
C16 H16 0.9300
C16 C17 1.381(4)
C17 H17 0.9300
C18 C19 1.388(4)
C18 C23 1.386(4)
C18 N2 1.424(3)
C19 H19 0.9300
C19 C20 1.387(4)
C20 H20 0.9300
C20 C21 1.373(6)
C21 H21 0.9300
C21 C22 1.381(6)
C22 H22 0.9300
C22 C23 1.386(4)
C23 H23 0.9300
N1 H1A 0.84(4)
N2 H2A 0.87(3)
N3 H3A 0.85(4)

loop_
_geom_hbond_atom_site_label_D
_geom_hbond_atom_site_label_H
_geom_hbond_atom_site_label_A
_geom_hbond_distance_DH
_geom_hbond_distance_HA
_geom_hbond_distance_DA
_geom_hbond_angle_DHA
_geom_hbond_site_symmetry_A
N1 H1A O2 0.84(4) 2.02(4) 2.855(2) 177(3) 4_645
N3 H3A O1 0.85(4) 2.13(4) 2.949(3) 163(4) 1_455

loop_
_geom_torsion_atom_site_label_1
_geom_torsion_atom_site_label_2
_geom_torsion_atom_site_label_3
_geom_torsion_atom_site_label_4
_geom_torsion
C1 C2 C3 C4 -0.7(4)
C1 C6 C7 N1 178.6(2)
C1 C6 C7 O1 -0.8(4)
C2 C1 C6 C5 0.6(4)
C2 C1 C6 C7 179.5(2)
C2 C3 C4 C5 -0.5(4)
C3 C4 C5 C6 1.8(3)
C3 C4 C5 C8 -176.2(2)
C4 C5 C6 C1 -1.8(4)
C4 C5 C6 C7 179.0(2)
C4 C5 C8 C9 -56.5(3)
C4 C5 C8 C11 65.2(3)
C4 C5 C8 N1 -175.8(2)
C5 C6 C7 N1 -2.3(3)
C5 C6 C7 O1 178.3(2)
C5 C8 C9 N2 -117.3(2)
C5 C8 C9 O2 65.3(3)
C5 C8 C11 C10 22.5(3)
C5 C8 C11 C12 -166.9(2)
C5 C8 N1 C7 -7.8(2)
C6 C1 C2 C3 0.7(4)
C6 C5 C8 C9 125.4(2)
C6 C5 C8 C11 -113.0(2)
C6 C5 C8 N1 6.1(2)
C6 C7 N1 C8 6.6(3)
C8 C5 C6 C1 176.5(2)
C8 C5 C6 C7 -2.6(3)
C8 C9 N2 C18 -167.5(2)
C8 C11 C12 C13 -171.3(2)
C8 C11 C12 C17 8.7(4)
C9 C8 C11 C10 145.8(2)
C9 C8 C11 C12 -43.5(3)
C9 C8 N1 C7 -126.77(19)
C10 C11 C12 C13 0.8(3)
C10 C11 C12 C17 -179.2(3)
C11 C8 C9 N2 119.2(2)
C11 C8 C9 O2 -58.1(3)
C11 C8 N1 C7 111.2(2)
C11 C10 N3 C13 -0.6(3)
C11 C12 C13 C14 176.5(2)
C11 C12 C13 N3 -1.1(3)
C11 C12 C17 C16 -178.0(3)
C12 C13 C14 C15 2.4(4)
C12 C13 N3 C10 1.0(3)
C13 C12 C17 C16 2.0(4)
C13 C14 C15 C16 0.2(5)
C14 C13 N3 C10 -176.3(3)
C14 C15 C16 C17 -1.6(5)
C15 C16 C17 C12 0.4(4)
C17 C12 C13 C14 -3.5(4)
C17 C12 C13 N3 178.9(2)
C18 C19 C20 C21 -1.6(5)
C19 C18 C23 C22 -0.7(4)
C19 C18 N2 C9 19.2(4)
C19 C20 C21 C22 0.7(5)
C20 C21 C22 C23 0.3(5)
C21 C22 C23 C18 -0.2(5)
C23 C18 C19 C20 1.6(4)
C23 C18 N2 C9 -164.7(2)
N1 C8 C9 N2 -4.6(3)
N1 C8 C9 O2 178.0(2)
N1 C8 C11 C10 -90.2(3)
N1 C8 C11 C12 80.5(3)
N2 C18 C19 C20 177.6(2)
N2 C18 C23 C22 -176.9(3)
N3 C10 C11 C8 172.1(2)
N3 C10 C11 C12 -0.1(3)
N3 C13 C14 C15 179.4(3)
O1 C7 N1 C8 -173.9(2)
O2 C9 N2 C18 9.7(4)
